data_7031443
loop_
_publ_author_name
'Phillips, Nicholas'
'Tang, Christina Y.'
'Tirfoin, R\'emi'
'Kelly, Michael J.'
'Thompson, Amber L.'
'Gutmann, Matthias J.'
'Aldridge, Simon'

_publ_section_title
;
 Modulating reactivity in iridium bis(N-heterocyclic carbene) complexes:
 influence of ring size on E-H bond activation chemistry.
;
_journal_issue 32
_journal_name_full 'Dalton transactions (Cambridge, England : 2003)'
_journal_page_first 12288
_journal_page_last 12298
_journal_paper_doi 10.1039/c4dt01398k
_journal_volume 43
_journal_year 2014
_chemical_absolute_configuration ad
_chemical_formula_moiety 'C40 H46 Ir1 N4'
_chemical_formula_sum 'C40 H46 Ir N4'
_chemical_formula_weight 775.05
_chemical_melting_point ?
_space_group_IT_number 4
_symmetry_cell_setting monoclinic
_symmetry_space_group_name_Hall 'P 2yb'
_symmetry_space_group_name_H-M 'P 1 21 1'
_atom_sites_solution_hydrogens difmap
_atom_sites_solution_primary direct
_audit_creation_date 14-05-02
_audit_creation_method CRYSTALS_ver_14.40
_cell_angle_alpha 90
_cell_angle_beta 94.9522(17)
_cell_angle_gamma 90
_cell_formula_units_Z 2
_cell_length_a 9.0172(3)
_cell_length_b 15.0295(6)
_cell_length_c 12.2995(5)
_cell_measurement_reflns_used 3727
_cell_measurement_temperature 150
_cell_measurement_theta_max 27
_cell_measurement_theta_min 5
_cell_volume 1660.66(11)
_computing_cell_refinement 'DENZO/SCALEPACK (Otwinowski & Minor, 1997)'
_computing_data_collection 'COLLECT (Nonius, 2001).'
_computing_data_reduction 'DENZO/SCALEPACK (Otwinowski & Minor, 1997)'
_computing_molecular_graphics 'CAMERON (Watkin et al., 1996)'
_computing_publication_material 'CRYSTALS (Betteridge et al., 2003)'
_computing_structure_refinement 'CRYSTALS (Betteridge et al., 2003)'
_computing_structure_solution 'SIR92 (Altomare et al., 1994)'
_diffrn_ambient_temperature 150
_diffrn_measured_fraction_theta_full 0.991
_diffrn_measured_fraction_theta_max 0.990
_diffrn_measurement_device Area
_diffrn_measurement_device_type 'Nonius KappaCCD'
_diffrn_measurement_method \w
_diffrn_radiation_monochromator graphite
_diffrn_radiation_type 'Mo K\a'
_diffrn_radiation_wavelength 0.71073
_diffrn_reflns_av_R_equivalents 0.090
_diffrn_reflns_limit_h_max 11
_diffrn_reflns_limit_h_min -11
_diffrn_reflns_limit_k_max 19
_diffrn_reflns_limit_k_min -18
_diffrn_reflns_limit_l_max 15
_diffrn_reflns_limit_l_min 0
_diffrn_reflns_number 15631
_diffrn_reflns_theta_full 26.939
_diffrn_reflns_theta_max 27.489
_diffrn_reflns_theta_min 5.149
_diffrn_standards_number 0
_exptl_absorpt_coefficient_mu 4.055
_exptl_absorpt_correction_T_max 0.92
_exptl_absorpt_correction_T_min 0.84
_exptl_absorpt_correction_type multi-scan
_exptl_absorpt_process_details 'DENZO/SCALEPACK (Otwinowski & Minor, 1997)'
_exptl_crystal_colour red
_exptl_crystal_density_diffrn 1.550
_exptl_crystal_density_meas ?
_exptl_crystal_density_method 'not measured'
_exptl_crystal_description lath
_exptl_crystal_F_000 782
_exptl_crystal_size_max 0.24
_exptl_crystal_size_mid 0.06
_exptl_crystal_size_min 0.02
_refine_diff_density_max 6.96
_refine_diff_density_min -5.76
_refine_ls_abs_structure_details 'Flack (1983), 7051 Friedel-pairs'
_refine_ls_abs_structure_Flack 0.437(14)
_refine_ls_extinction_method None
_refine_ls_goodness_of_fit_ref 0.9235
_refine_ls_hydrogen_treatment constr
_refine_ls_matrix_type full
_refine_ls_number_parameters 408
_refine_ls_number_reflns 7050
_refine_ls_number_restraints 1
_refine_ls_R_factor_all 0.0877
_refine_ls_R_factor_gt 0.0492
_refine_ls_shift/su_max 0.0003711
_refine_ls_shift/su_mean 0.0000168
_refine_ls_structure_factor_coef Fsqd
_refine_ls_weighting_details
;
 Method= Modified Sheldrick 
 w=1/[\s^2^(F^2^) + ( 0.00P)^2^ + 4.21P] 
 ,where P=(max(Fo^2^,0) + 2Fc^2^)/3 
;
_refine_ls_weighting_scheme calc
_refine_ls_wR_factor_all 0.0946
_refine_ls_wR_factor_gt 0.0832
_refine_ls_wR_factor_ref 0.0946
_reflns_limit_h_max 11
_reflns_limit_h_min -11
_reflns_limit_k_max 19
_reflns_limit_k_min -18
_reflns_limit_l_max 15
_reflns_limit_l_min 0
_reflns_number_gt 5113
_reflns_number_total 7051
_reflns_threshold_expression I>2.0\s(I)
_oxford_diffrn_Wilson_B_factor 2.12
_oxford_diffrn_Wilson_scale 82.33
_oxford_refine_ls_r_factor_ref 0.0877
_oxford_refine_ls_scale 0.11261(3)
_oxford_reflns_number_all 7050
_oxford_reflns_threshold_expression_ref I>-3.0\s(I)
_oxford_structure_analysis_title 045np12
_cod_data_source_file c4dt01398k1.cif
_cod_data_source_block 1-prime
_cod_depositor_comments
;
The following automatic conversions were performed:

'_chemical_melting_point' value 'not measured' was changed to '?' -
the value is undefined or not given.

Automatic conversion script
Id: cif_fix_values 2281 2013-09-26 08:29:07Z andrius 

 Adding full bibliography for 7031443--7031451.cif.

The following automatic conversions were performed:

'_exptl_crystal_density_meas' value 'not measured' was changed to '?'
- the value is perceived as not measured.

Automatic conversion script
Id: cif_fix_values 3008 2015-01-20 13:52:24Z robertas 
;
_cod_original_sg_symbol_H-M 'P 1 21 1 '
_cod_original_formula_sum 'C40 H46 Ir1 N4'
_cod_database_code 7031443

loop_
_symmetry_equiv_pos_as_xyz
x,y,z
-x,y+1/2,-z

loop_
_atom_site_label
_atom_site_type_symbol
_atom_site_fract_x
_atom_site_fract_y
_atom_site_fract_z
_atom_site_U_iso_or_equiv
_atom_site_occupancy
_atom_site_adp_type
_atom_site_refinement_flags_posn
Ir1 Ir 0.26515(3) 0.50006(14) 0.28473(2) 0.0255 1.0000 Uani .
C2 C 0.2210(13) 0.6288(8) 0.2760(8) 0.0277 1.0000 Uani .
N3 N 0.2620(16) 0.6746(11) 0.3679(13) 0.0293 1.0000 Uani .
C4 C 0.2623(18) 0.7724(12) 0.3789(15) 0.0290 1.0000 Uani .
C5 C 0.2795(14) 0.8163(15) 0.2684(12) 0.0351 1.0000 Uani .
C6 C 0.1567(12) 0.7793(7) 0.1877(9) 0.0392 1.0000 Uani .
N7 N 0.1621(8) 0.6816(5) 0.1896(6) 0.0304 1.0000 Uani .
C8 C 0.0960(10) 0.6369(6) 0.0941(7) 0.0283 1.0000 Uani .
C9 C -0.0585(11) 0.6211(7) 0.0834(8) 0.0364 1.0000 Uani .
C10 C -0.1197(14) 0.5788(8) -0.0075(10) 0.0523 1.0000 Uani .
C11 C -0.0330(18) 0.5558(9) -0.0908(10) 0.0662 1.0000 Uani .
C12 C 0.1147(16) 0.5770(8) -0.0836(8) 0.0519 1.0000 Uani .
C13 C 0.176(2) 0.6190(10) 0.0076(14) 0.0365 1.0000 Uani .
C14 C 0.347(2) 0.6356(14) 0.0209(19) 0.0586 1.0000 Uani .
C15 C -0.1535(11) 0.6467(8) 0.1739(9) 0.0509 1.0000 Uani .
C16 C 0.3329(10) 0.6227(7) 0.4536(8) 0.0294 1.0000 Uani .
C17 C 0.2847(12) 0.6267(7) 0.5574(8) 0.0325 1.0000 Uani .
C18 C 0.3577(11) 0.5745(7) 0.6394(9) 0.0423 1.0000 Uani .
C19 C 0.4770(10) 0.5203(10) 0.6192(9) 0.0488 1.0000 Uani .
C20 C 0.5234(9) 0.5153(11) 0.5169(8) 0.0399 1.0000 Uani .
C21 C 0.4555(10) 0.5677(6) 0.4289(8) 0.0314 1.0000 Uani .
C22 C 0.4864(10) 0.5551(7) 0.3135(8) 0.0358 1.0000 Uani .
C23 C 0.1479(13) 0.6769(9) 0.5794(11) 0.0414 1.0000 Uani .
C24 C 0.3028(13) 0.3689(9) 0.2981(9) 0.0296 1.0000 Uani .
N25 N 0.2539(16) 0.3223(12) 0.3851(13) 0.0295 1.0000 Uani .
C26 C 0.257(2) 0.2246(12) 0.4000(17) 0.0376 1.0000 Uani .
C27 C 0.2308(16) 0.1834(13) 0.2887(12) 0.0348 1.0000 Uani .
C28 C 0.3486(12) 0.2162(7) 0.2190(9) 0.0390 1.0000 Uani .
N29 N 0.3560(8) 0.3147(5) 0.2229(6) 0.0282 1.0000 Uani .
C30 C 0.4260(10) 0.3521(7) 0.1330(8) 0.0312 1.0000 Uani .
C31 C 0.3433(18) 0.3647(12) 0.0314(15) 0.0361 1.0000 Uani .
C32 C 0.1830(19) 0.3497(10) 0.0208(15) 0.0433 1.0000 Uani .
C33 C 0.4166(13) 0.4007(7) -0.0513(9) 0.0423 1.0000 Uani .
C34 C 0.5677(12) 0.4178(8) -0.0384(9) 0.0481 1.0000 Uani .
C35 C 0.6486(12) 0.3996(7) 0.0586(9) 0.0422 1.0000 Uani .
C36 C 0.5791(11) 0.3657(7) 0.1463(8) 0.0357 1.0000 Uani .
C37 C 0.6696(12) 0.3418(8) 0.2502(9) 0.0472 1.0000 Uani .
C38 C 0.1648(10) 0.3734(6) 0.4570(7) 0.0251 1.0000 Uani .
C39 C 0.1892(15) 0.3617(8) 0.5708(10) 0.0306 1.0000 Uani .
C40 C 0.3148(11) 0.3066(8) 0.6240(8) 0.0451 1.0000 Uani .
C41 C 0.0926(11) 0.4064(7) 0.6373(9) 0.0425 1.0000 Uani .
C42 C -0.0183(11) 0.4614(7) 0.5914(9) 0.0447 1.0000 Uani .
C43 C -0.0390(10) 0.4737(7) 0.4793(8) 0.0437 1.0000 Uani .
C44 C 0.0515(10) 0.4322(7) 0.4089(8) 0.0326 1.0000 Uani .
C45 C 0.0479(10) 0.4522(7) 0.2921(8) 0.0408 1.0000 Uani .
H11 H 0.3337 0.5025 0.1615 0.0390 1.0000 Uiso R
H41 H 0.1698 0.7929 0.4055 0.0358 1.0000 Uiso R
H42 H 0.3463 0.7893 0.4300 0.0359 1.0000 Uiso R
H51 H 0.2713 0.8804 0.2733 0.0379 1.0000 Uiso R
H52 H 0.3769 0.7999 0.2446 0.0380 1.0000 Uiso R
H61 H 0.1709 0.7999 0.1144 0.0427 1.0000 Uiso R
H62 H 0.0599 0.7993 0.2088 0.0431 1.0000 Uiso R
H101 H -0.2207 0.5653 -0.0145 0.0631 1.0000 Uiso R
H111 H -0.0744 0.5247 -0.1521 0.0771 1.0000 Uiso R
H121 H 0.1721 0.5639 -0.1412 0.0622 1.0000 Uiso R
H141 H 0.3928 0.6066 -0.0367 0.0930 1.0000 Uiso R
H142 H 0.3875 0.6126 0.0899 0.0928 1.0000 Uiso R
H143 H 0.3657 0.6981 0.0183 0.0928 1.0000 Uiso R
H153 H -0.2407 0.6093 0.1732 0.0773 1.0000 Uiso R
H152 H -0.1840 0.7076 0.1645 0.0771 1.0000 Uiso R
H151 H -0.0936 0.6408 0.2428 0.0768 1.0000 Uiso R
H181 H 0.3234 0.5758 0.7087 0.0530 1.0000 Uiso R
H191 H 0.5267 0.4881 0.6762 0.0601 1.0000 Uiso R
H201 H 0.6006 0.4765 0.5037 0.0511 1.0000 Uiso R
H221 H 0.5609 0.5107 0.3000 0.0423 1.0000 Uiso R
H222 H 0.4984 0.6094 0.2732 0.0429 1.0000 Uiso R
H231 H 0.1117 0.6563 0.6463 0.0651 1.0000 Uiso R
H232 H 0.0718 0.6672 0.5206 0.0648 1.0000 Uiso R
H233 H 0.1703 0.7392 0.5850 0.0648 1.0000 Uiso R
H261 H 0.2772 0.1951 0.4651 0.0495 1.0000 Uiso R
H271 H 0.2362 0.1191 0.2957 0.0390 1.0000 Uiso R
H272 H 0.1328 0.2007 0.2568 0.0389 1.0000 Uiso R
H281 H 0.3239 0.1975 0.1439 0.0478 1.0000 Uiso R
H282 H 0.4446 0.1913 0.2463 0.0480 1.0000 Uiso R
H323 H 0.1435 0.3680 -0.0511 0.0698 1.0000 Uiso R
H322 H 0.1601 0.2878 0.0313 0.0700 1.0000 Uiso R
H321 H 0.1387 0.3851 0.0742 0.0701 1.0000 Uiso R
H331 H 0.3619 0.4150 -0.1169 0.0520 1.0000 Uiso R
H341 H 0.6146 0.4421 -0.0963 0.0568 1.0000 Uiso R
H351 H 0.7512 0.4098 0.0655 0.0520 1.0000 Uiso R
H373 H 0.7653 0.3703 0.2537 0.0689 1.0000 Uiso R
H372 H 0.6837 0.2784 0.2521 0.0688 1.0000 Uiso R
H371 H 0.6191 0.3596 0.3123 0.0690 1.0000 Uiso R
H401 H 0.3366 0.3248 0.6989 0.0660 1.0000 Uiso R
H402 H 0.2878 0.2446 0.6220 0.0661 1.0000 Uiso R
H403 H 0.4027 0.3150 0.5855 0.0661 1.0000 Uiso R
H411 H 0.1040 0.3993 0.7129 0.0510 1.0000 Uiso R
H421 H -0.0814 0.4909 0.6363 0.0550 1.0000 Uiso R
H431 H -0.1166 0.5100 0.4509 0.0500 1.0000 Uiso R
H451 H 0.0272 0.4009 0.2469 0.0418 1.0000 Uiso R
H452 H -0.0208 0.4997 0.2729 0.0418 1.0000 Uiso R

loop_
_atom_site_aniso_label
_atom_site_aniso_U_11
_atom_site_aniso_U_22
_atom_site_aniso_U_33
_atom_site_aniso_U_23
_atom_site_aniso_U_13
_atom_site_aniso_U_12
Ir1 0.02450(14) 0.02588(15) 0.02673(15) -0.0006(5) 0.00495(10) -0.0006(5)
C2 0.022(5) 0.035(7) 0.027(6) -0.007(5) 0.006(5) -0.001(6)
N3 0.030(7) 0.018(7) 0.040(8) 0.003(6) 0.005(6) -0.003(6)
C4 0.021(7) 0.029(9) 0.037(9) -0.013(7) 0.007(6) 0.004(6)
C5 0.032(8) 0.036(9) 0.038(8) 0.007(6) 0.006(6) -0.011(8)
C6 0.041(6) 0.029(6) 0.048(7) 0.002(5) 0.002(5) -0.003(5)
N7 0.030(4) 0.027(5) 0.036(5) -0.003(4) 0.009(4) -0.003(4)
C8 0.039(6) 0.016(5) 0.030(5) 0.004(4) 0.009(5) -0.007(4)
C9 0.038(6) 0.035(6) 0.034(6) 0.012(5) -0.012(5) 0.004(5)
C10 0.062(8) 0.041(7) 0.051(7) 0.016(6) -0.015(6) -0.006(6)
C11 0.100(11) 0.055(9) 0.037(7) -0.001(6) -0.027(7) -0.005(8)
C12 0.095(10) 0.038(7) 0.024(6) 0.007(5) 0.011(6) 0.008(7)
C13 0.058(8) 0.026(9) 0.026(7) 0.003(6) 0.006(6) -0.009(7)
C14 0.051(13) 0.056(15) 0.073(16) 0.001(13) 0.028(12) -0.024(11)
C15 0.036(6) 0.056(8) 0.061(8) 0.016(6) 0.005(6) -0.006(6)
C16 0.026(5) 0.033(6) 0.029(5) -0.001(5) -0.003(4) -0.008(4)
C17 0.030(6) 0.034(7) 0.034(6) -0.003(5) 0.007(5) -0.004(5)
C18 0.039(6) 0.046(7) 0.043(6) -0.002(5) 0.008(5) -0.005(5)
C19 0.029(5) 0.066(15) 0.052(6) 0.013(6) 0.000(4) -0.011(6)
C20 0.022(4) 0.039(12) 0.057(6) 0.020(7) -0.005(4) -0.005(5)
C21 0.025(5) 0.022(5) 0.049(6) -0.006(5) 0.011(4) -0.005(4)
C22 0.031(5) 0.030(6) 0.048(6) -0.003(5) 0.013(5) 0.010(4)
C23 0.037(7) 0.044(9) 0.047(7) 0.002(7) 0.023(5) 0.005(6)
C24 0.020(5) 0.047(8) 0.022(6) -0.005(5) 0.003(5) -0.006(6)
N25 0.030(7) 0.034(9) 0.024(6) 0.012(6) -0.005(5) -0.004(6)
C26 0.060(11) 0.021(9) 0.030(8) 0.005(6) -0.007(7) 0.001(7)
C27 0.031(7) 0.020(7) 0.055(10) -0.007(6) 0.007(6) -0.003(7)
C28 0.037(6) 0.037(7) 0.043(7) -0.003(5) 0.007(5) -0.004(5)
N29 0.032(4) 0.019(4) 0.033(4) 0.002(4) 0.004(4) -0.003(4)
C30 0.031(5) 0.031(6) 0.033(6) -0.004(5) 0.012(4) 0.000(4)
C31 0.044(11) 0.032(11) 0.033(9) 0.002(8) 0.006(8) -0.020(9)
C32 0.058(9) 0.041(11) 0.028(8) -0.008(8) -0.007(6) 0.016(8)
C33 0.060(7) 0.039(7) 0.029(6) -0.006(5) 0.008(5) 0.004(6)
C34 0.052(7) 0.050(8) 0.044(7) -0.006(6) 0.020(6) -0.008(6)
C35 0.044(6) 0.036(6) 0.048(7) -0.008(5) 0.017(5) 0.006(5)
C36 0.036(6) 0.038(6) 0.034(6) -0.007(5) 0.009(5) 0.001(5)
C37 0.037(6) 0.045(7) 0.057(7) -0.002(6) -0.005(5) 0.000(5)
C38 0.023(5) 0.020(5) 0.034(5) 0.002(4) 0.013(4) -0.001(4)
C39 0.039(8) 0.026(7) 0.028(6) 0.007(5) 0.006(6) -0.011(6)
C40 0.037(6) 0.068(8) 0.029(6) 0.010(6) -0.005(5) 0.000(6)
C41 0.047(6) 0.047(7) 0.035(6) -0.010(5) 0.015(5) -0.022(6)
C42 0.036(6) 0.042(6) 0.060(7) -0.008(5) 0.023(5) 0.002(5)
C43 0.033(5) 0.051(10) 0.050(6) 0.003(5) 0.018(5) 0.006(5)
C44 0.020(5) 0.031(6) 0.048(6) -0.003(5) 0.010(4) -0.006(4)
C45 0.029(5) 0.060(7) 0.032(5) 0.001(5) -0.002(4) 0.033(5)

loop_
_atom_type_symbol
_atom_type_scat_dispersion_real
_atom_type_scat_dispersion_imag
_atom_type_scat_Cromer_Mann_a1
_atom_type_scat_Cromer_Mann_b1
_atom_type_scat_Cromer_Mann_a2
_atom_type_scat_Cromer_Mann_b2
_atom_type_scat_Cromer_Mann_a3
_atom_type_scat_Cromer_Mann_b3
_atom_type_scat_Cromer_Mann_a4
_atom_type_scat_Cromer_Mann_b4
_atom_type_scat_Cromer_Mann_c
_atom_type_scat_source
C 0.0033 0.0016 2.3100 20.8439 1.0200 10.2075 1.5886 0.5687 0.8650 51.6512 0.2156 'International Tables Vol C 4.2.6.8 and 6.1.1.4'
H 0.0000 0.0000 0.4930 10.5109 0.3229 26.1257 0.1402 3.1424 0.0408 57.7998 0.0030 'International Tables Vol C 4.2.6.8 and 6.1.1.4'
Ir -1.4442 7.9887 27.3049 1.5928 16.7296 8.8655 15.6115 0.4179 5.8338 45.0011 11.4722 'International Tables Vol C 4.2.6.8 and 6.1.1.4'
N 0.0061 0.0033 12.2126 0.0057 3.1322 9.8933 2.0125 28.9975 1.1663 0.5826 -11.5290 'International Tables Vol C 4.2.6.8 and 6.1.1.4'

loop_
_geom_angle_atom_site_label_1
_geom_angle_atom_site_label_2
_geom_angle_atom_site_label_3
_geom_angle
_geom_angle_publ_flag
C2 Ir1 C21 76.7(4) yes
C2 Ir1 C22 79.2(4) yes
C21 Ir1 C22 35.2(3) yes
C2 Ir1 C24 177.5(4) yes
C21 Ir1 C24 103.5(4) yes
C22 Ir1 C24 102.5(4) yes
C2 Ir1 C45 98.8(4) yes
C21 Ir1 C45 132.6(3) yes
C22 Ir1 C45 167.8(4) yes
C24 Ir1 C45 79.1(4) yes
C2 Ir1 H11 91.0 no
C21 Ir1 H11 109.7 no
C22 Ir1 H11 74.6 no
C24 Ir1 H11 91.3 no
C45 Ir1 H11 117.6 no
Ir1 C2 N3 114.5(10) yes
Ir1 C2 N7 131.3(8) yes
N3 C2 N7 114.0(12) yes
C2 N3 C4 125.7(15) yes
C2 N3 C16 114.5(13) yes
C4 N3 C16 118.9(14) yes
N3 C4 C5 110.3(15) yes
N3 C4 H41 110.6 no
C5 C4 H41 108.5 no
N3 C4 H42 108.3 no
C5 C4 H42 109.0 no
H41 C4 H42 110.0 no
C4 C5 C6 107.3(13) yes
C4 C5 H51 111.1 no
C6 C5 H51 110.4 no
C4 C5 H52 108.6 no
C6 C5 H52 109.4 no
H51 C5 H52 110.1 no
C5 C6 N7 109.4(11) yes
C5 C6 H61 109.9 no
N7 C6 H61 109.1 no
C5 C6 H62 109.2 no
N7 C6 H62 109.3 no
H61 C6 H62 109.8 no
C6 N7 C2 126.3(9) yes
C6 N7 C8 116.3(8) yes
C2 N7 C8 117.4(8) yes
N7 C8 C9 119.5(8) yes
N7 C8 C13 121.3(10) yes
C9 C8 C13 118.7(11) yes
C8 C9 C10 118.9(10) yes
C8 C9 C15 120.5(9) yes
C10 C9 C15 120.6(10) yes
C9 C10 C11 120.6(11) yes
C9 C10 H101 120.2 no
C11 C10 H101 119.2 no
C10 C11 C12 120.2(11) yes
C10 C11 H111 120.6 no
C12 C11 H111 119.1 no
C11 C12 C13 119.1(12) yes
C11 C12 H121 120.2 no
C13 C12 H121 120.7 no
C8 C13 C12 121.9(14) yes
C8 C13 C14 118.3(14) yes
C12 C13 C14 119.3(15) yes
C13 C14 H141 109.8 no
C13 C14 H142 109.6 no
H141 C14 H142 109.6 no
C13 C14 H143 109.4 no
H141 C14 H143 109.4 no
H142 C14 H143 109.1 no
C9 C15 H153 110.9 no
C9 C15 H152 109.2 no
H153 C15 H152 109.3 no
C9 C15 H151 108.2 no
H153 C15 H151 110.2 no
H152 C15 H151 109.0 no
N3 C16 C17 120.2(10) yes
N3 C16 C21 117.8(10) yes
C17 C16 C21 121.9(10) yes
C16 C17 C18 118.4(10) yes
C16 C17 C23 121.3(11) yes
C18 C17 C23 119.9(10) yes
C17 C18 C19 121.6(10) yes
C17 C18 H181 118.4 no
C19 C18 H181 119.9 no
C18 C19 C20 120.1(12) yes
C18 C19 H191 120.0 no
C20 C19 H191 119.9 no
C19 C20 C21 121.5(12) yes
C19 C20 H201 119.3 no
C21 C20 H201 119.3 no
C16 C21 C20 116.4(9) yes
C16 C21 Ir1 83.8(5) yes
C20 C21 Ir1 121.4(8) yes
C16 C21 C22 119.2(9) yes
C20 C21 C22 123.4(9) yes
Ir1 C21 C22 57.2(5) yes
Ir1 C22 C21 87.6(5) yes
Ir1 C22 H221 110.5 no
C21 C22 H221 116.2 no
Ir1 C22 H222 112.5 no
C21 C22 H222 115.1 no
H221 C22 H222 112.5 no
C17 C23 H231 109.8 no
C17 C23 H232 109.5 no
H231 C23 H232 108.7 no
C17 C23 H233 109.5 no
H231 C23 H233 109.8 no
H232 C23 H233 109.5 no
Ir1 C24 N25 119.9(10) yes
Ir1 C24 N29 127.2(8) yes
N25 C24 N29 112.4(13) yes
C24 N25 C26 126.6(16) yes
C24 N25 C38 115.5(14) yes
C26 N25 C38 116.7(14) yes
N25 C26 C27 107.2(16) yes
N25 C26 H261 125.9 no
C27 C26 H261 126.8 no
C26 C27 C28 108.9(13) yes
C26 C27 H271 109.1 no
C28 C27 H271 110.1 no
C26 C27 H272 108.8 no
C28 C27 H272 110.1 no
H271 C27 H272 109.9 no
C27 C28 N29 109.9(11) yes
C27 C28 H281 109.3 no
N29 C28 H281 109.1 no
C27 C28 H282 109.0 no
N29 C28 H282 109.7 no
H281 C28 H282 109.8 no
C28 N29 C24 127.4(9) yes
C28 N29 C30 112.8(8) yes
C24 N29 C30 119.8(8) yes
N29 C30 C31 120.1(10) yes
N29 C30 C36 117.7(9) yes
C31 C30 C36 121.8(10) yes
C30 C31 C32 120.2(14) yes
C30 C31 C33 117.3(12) yes
C32 C31 C33 122.2(15) yes
C31 C32 H323 108.8 no
C31 C32 H322 111.1 no
H323 C32 H322 109.3 no
C31 C32 H321 108.8 no
H323 C32 H321 109.1 no
H322 C32 H321 109.7 no
C31 C33 C34 121.4(12) yes
C31 C33 H331 118.6 no
C34 C33 H331 119.9 no
C33 C34 C35 120.5(10) yes
C33 C34 H341 119.4 no
C35 C34 H341 120.0 no
C34 C35 C36 120.5(10) yes
C34 C35 H351 119.6 no
C36 C35 H351 119.9 no
C30 C36 C35 118.2(10) yes
C30 C36 C37 121.7(9) yes
C35 C36 C37 120.1(9) yes
C36 C37 H373 110.6 no
C36 C37 H372 108.6 no
H373 C37 H372 108.9 no
C36 C37 H371 110.6 no
H373 C37 H371 109.0 no
H372 C37 H371 109.1 no
N25 C38 C39 119.2(10) yes
N25 C38 C44 118.8(10) yes
C39 C38 C44 122.0(9) yes
C38 C39 C40 123.2(10) yes
C38 C39 C41 117.6(11) yes
C40 C39 C41 119.1(10) yes
C39 C40 H401 110.1 no
C39 C40 H402 110.0 no
H401 C40 H402 109.1 no
C39 C40 H403 109.4 no
H401 C40 H403 108.9 no
H402 C40 H403 109.2 no
C39 C41 C42 120.5(10) yes
C39 C41 H411 120.1 no
C42 C41 H411 119.4 no
C41 C42 C43 121.2(9) yes
C41 C42 H421 119.8 no
C43 C42 H421 119.0 no
C42 C43 C44 121.6(9) yes
C42 C43 H431 118.9 no
C44 C43 H431 119.5 no
C38 C44 C43 117.0(9) yes
C38 C44 C45 118.9(8) yes
C43 C44 C45 123.7(9) yes
C44 C45 Ir1 99.9(6) yes
C44 C45 H451 113.0 no
Ir1 C45 H451 112.7 no
C44 C45 H452 110.6 no
Ir1 C45 H452 108.6 no
H451 C45 H452 111.4 no

loop_
_geom_bond_atom_site_label_1
_geom_bond_atom_site_label_2
_geom_bond_distance
_geom_bond_publ_flag
Ir1 C2 1.976(12) yes
Ir1 C21 2.569(10) yes
Ir1 C22 2.161(9) yes
Ir1 C24 2.005(14) yes
Ir1 C45 2.096(10) yes
Ir1 H11 1.686 no
C2 N3 1.348(19) yes
C2 N7 1.395(14) yes
N3 C4 1.47(2) yes
N3 C16 1.418(18) yes
C4 C5 1.53(2) yes
C4 H41 0.972 no
C4 H42 0.976 no
C5 C6 1.527(18) yes
C5 H51 0.969 no
C5 H52 0.981 no
C6 N7 1.468(13) yes
C6 H61 0.972 no
C6 H62 0.979 no
N7 C8 1.437(12) yes
C8 C9 1.408(13) yes
C8 C13 1.363(18) yes
C9 C10 1.360(15) yes
C9 C15 1.512(14) yes
C10 C11 1.386(17) yes
C10 H101 0.930 no
C11 C12 1.365(18) yes
C11 H111 0.937 no
C12 C13 1.36(2) yes
C12 H121 0.934 no
C13 C14 1.55(2) yes
C14 H141 0.956 no
C14 H142 0.960 no
C14 H143 0.956 no
C15 H153 0.967 no
C15 H152 0.960 no
C15 H151 0.969 no
C16 C17 1.385(13) yes
C16 C21 1.434(13) yes
C17 C18 1.397(15) yes
C17 C23 1.491(13) yes
C18 C19 1.388(15) yes
C18 H181 0.932 no
C19 C20 1.362(13) yes
C19 H191 0.934 no
C20 C21 1.432(15) yes
C20 H201 0.933 no
C21 C22 1.482(13) yes
C22 H221 0.972 no
C22 H222 0.965 no
C23 H231 0.962 no
C23 H232 0.964 no
C23 H233 0.959 no
C24 N25 1.382(18) yes
C24 N29 1.350(13) yes
N25 C26 1.48(2) yes
N25 C38 1.463(18) yes
C26 C27 1.50(2) yes
C26 H261 0.919 no
C27 C28 1.505(15) yes
C27 H271 0.971 no
C27 H272 0.972 no
C28 N29 1.482(13) yes
C28 H281 0.973 no
C28 H282 0.976 no
N29 C30 1.435(11) yes
C30 C31 1.41(2) yes
C30 C36 1.392(13) yes
C31 C32 1.46(2) yes
C31 C33 1.372(19) yes
C32 H323 0.965 no
C32 H322 0.964 no
C32 H321 0.959 no
C33 C34 1.382(14) yes
C33 H331 0.933 no
C34 C35 1.371(14) yes
C34 H341 0.933 no
C35 C36 1.389(14) yes
C35 H351 0.934 no
C36 C37 1.500(14) yes
C37 H373 0.962 no
C37 H372 0.961 no
C37 H371 0.961 no
C38 C39 1.409(14) yes
C38 C44 1.438(13) yes
C39 C40 1.506(15) yes
C39 C41 1.416(16) yes
C40 H401 0.965 no
C40 H402 0.964 no
C40 H403 0.966 no
C41 C42 1.379(14) yes
C41 H411 0.932 no
C42 C43 1.388(14) yes
C42 H421 0.937 no
C43 C44 1.388(12) yes
C43 H431 0.930 no
C44 C45 1.465(13) yes
C45 H451 0.959 no
C45 H452 0.961 no

loop_
_oxford_twin_element_scale_factors
0.540(12)
0.0498(15)
0.411(12)
